data_8100378
loop_
_publ_author_name
'Zhu, Hai-Liang'
'Zhu, Xiu-Liang'
'Liu, Xing'
'Wang, Da-Qi'

_publ_section_title
;
Crystal structure of diaqua-di(2-methoxyacetato)copper(II), C~6~H~14~CuO~8~
;
_journal_issue 3
_journal_name_full 'Zeitschrift f\"ur Kristallographie - New Crystal Structures'
_journal_page_first 315
_journal_page_last 316
_journal_volume 218
_journal_year 2003
_chemical_formula_structural 'C6 H14 Cu O8'
_chemical_formula_sum 'C6 H14 Cu O8'
_chemical_formula_weight 277.71
_space_group_IT_number 14
_symmetry_cell_setting monoclinic
_symmetry_space_group_name_Hall '-P 2yn'
_symmetry_space_group_name_H-M 'P 1 21/n 1'
_cell_angle_alpha 90.00
_cell_angle_beta 96.57(1)
_cell_angle_gamma 90.00
_cell_formula_units_Z 2
_cell_length_a 6.955(1)
_cell_length_b 10.123(2)
_cell_length_c 7.226(1)
_cell_measurement_temperature 292(2)
_cell_volume 505.41(14)
_diffrn_ambient_temperature 292(2)
_exptl_crystal_density_diffrn 1.825
_cod_depositor_comments
;
The following automatic conversions were performed:
'_symmetry_cell_setting' value 'Monoclinic' changed to 'monoclinic'
according to '/home/saulius/struct/CIF-dictionaries/cif_core.dic'
dictionary named 'cif_core.dic' version 2.4.1 from 2010-06-29.

Automatic conversion script
Id: cif_fix_enum 1527 2010-12-29 10:47:43Z saulius 
;
_cod_original_sg_symbol_H-M 'P 21/n'
_cod_original_formula_sum 'C6 H14 Cu1 O8'
_cod_database_code 8100378

loop_
_symmetry_equiv_pos_as_xyz
'x, y, z'
'-x+1/2, y+1/2, -z+1/2'
'-x, -y, -z'
'x-1/2, -y-1/2, z-1/2'

loop_
_atom_site_label
_atom_site_type_symbol
_atom_site_fract_x
_atom_site_fract_y
_atom_site_fract_z
_atom_site_U_iso_or_equiv
_atom_site_adp_type
_atom_site_occupancy
_atom_site_symmetry_multiplicity
_atom_site_Wyckoff_symbol
_atom_site_calc_flag
_atom_site_refinement_flags
_atom_site_disorder_assembly
_atom_site_disorder_group
Cu Cu 0.0000 0.0000 0.0000 0.0284(2) Uani 1 2 a d S . .
O1 O 0.2124(3) -0.0336(2) 0.2351(2) 0.0385(5) Uani 1 4 e d . . .
O2 O 0.1854(2) -0.10632(19) -0.1134(2) 0.0358(4) Uani 1 4 e d . . .
O3 O 0.4721(2) -0.20369(18) -0.0837(2) 0.0373(4) Uani 1 4 e d . . .
O4 O 0.1415(3) 0.1777(2) -0.0696(3) 0.0449(5) Uani 1 4 e d D . .
C1 C 0.2389(5) 0.0270(3) 0.4126(4) 0.0445(7) Uani 1 4 e d . . .
H1A H 0.2601 -0.0397 0.5072 0.053 Uiso 1 4 e calc R . .
H1B H 0.1255 0.0772 0.4314 0.053 Uiso 1 4 e calc R . .
H1C H 0.3490 0.0848 0.4198 0.053 Uiso 1 4 e calc R . .
C2 C 0.3724(3) -0.1067(3) 0.1869(3) 0.0325(5) Uani 1 4 e d . . .
H2A H 0.3871 -0.1868 0.2608 0.039 Uiso 1 4 e calc R . .
H2B H 0.4897 -0.0548 0.2128 0.039 Uiso 1 4 e calc R . .
C3 C 0.3413(3) -0.1417(2) -0.0188(3) 0.0287(5) Uani 1 4 e d . . .
H0A H 0.114(5) 0.211(3) -0.172(3) 0.071(12) Uiso 1 4 e d D . .
H0B H 0.2547(19) 0.194(3) -0.036(4) 0.050(9) Uiso 1 4 e d D . .

loop_
_atom_site_aniso_label
_atom_site_aniso_U_11
_atom_site_aniso_U_22
_atom_site_aniso_U_33
_atom_site_aniso_U_23
_atom_site_aniso_U_13
_atom_site_aniso_U_12
Cu 0.0218(3) 0.0400(3) 0.0226(3) 0.00035(17) -0.00076(15) 0.00376(17)
O1 0.0331(10) 0.0546(12) 0.0269(9) -0.0071(8) 0.0000(8) 0.0085(8)
O2 0.0284(8) 0.0517(11) 0.0266(9) -0.0028(8) -0.0001(7) 0.0049(8)
O3 0.0328(9) 0.0455(11) 0.0336(9) -0.0026(8) 0.0044(7) 0.0077(8)
O4 0.0333(10) 0.0598(13) 0.0396(11) 0.0097(10) -0.0039(9) -0.0041(10)
C1 0.0509(17) 0.0493(17) 0.0335(15) -0.0079(12) 0.0056(13) 0.0037(13)
C2 0.0316(12) 0.0379(13) 0.0275(12) 0.0011(10) 0.0011(10) 0.0044(11)
C3 0.0281(12) 0.0283(12) 0.0301(12) 0.0031(10) 0.0043(10) -0.0032(10)

loop_
_geom_bond_atom_site_label_1
_geom_bond_atom_site_label_2
_geom_bond_distance
_geom_bond_site_symmetry_2
_geom_bond_publ_flag
Cu O2 1.9323(17) . ?
Cu O2 1.9323(17) 3 ?
Cu O4 2.138(2) . ?
Cu O4 2.138(2) 3 ?
Cu O1 2.1472(18) 3 ?
Cu O1 2.1472(18) . ?
O1 C2 1.413(3) . ?
O1 C1 1.415(3) . ?
O2 C3 1.266(3) . ?
O3 C3 1.240(3) . ?
O4 H0A 0.816(10) . ?
O4 H0B 0.814(10) . ?
C1 H1A 0.9600 . ?
C1 H1B 0.9600 . ?
C1 H1C 0.9600 . ?
C2 C3 1.519(3) . ?
C2 H2A 0.9700 . ?
C2 H2B 0.9700 . ?
